data_2222738
loop_
_publ_author_name
'Liang, Wan-Ling'
'Yu, Qing'
'Zhang, Xiu-Qing'
'Qin, Jiang-Ke'
'Liang, Hong'

_publ_section_title
;
 Hexaaquacobalt(II)
 5,5'-(propane-1,3-diyldithio)bis(1<i>H</i>-tetrazole-1-acetate)
;
_journal_coeditor_code HK2740
_journal_issue 8
_journal_name_full 'Acta Crystallographica Section E'
_journal_page_first m1006
_journal_paper_doi 10.1107/S1600536809028463
_journal_volume 65
_journal_year 2009
_chemical_formula_iupac '[Co (H2 O)6] (C9 H10 N8 O4 S2)'
_chemical_formula_moiety 'Co H12 O6 2+, C9 H10 N8 O4 S2 2-'
_chemical_formula_sum 'C9 H22 Co N8 O10 S2'
_chemical_formula_weight 525.42
_chemical_name_systematic
;
Hexaaquacobalt(II)
5,5'-(propane-1,3-diyldithio)bis(1<i>H</i>-tetrazole-1-acetate)
;
_space_group_IT_number 15
_symmetry_cell_setting monoclinic
_symmetry_space_group_name_Hall '-C 2yc'
_symmetry_space_group_name_H-M 'C 1 2/c 1'
_atom_sites_solution_hydrogens geom
_atom_sites_solution_primary direct
_atom_sites_solution_secondary difmap
_audit_creation_method SHELXL-97
_cell_angle_alpha 90.00
_cell_angle_beta 112.957(2)
_cell_angle_gamma 90.00
_cell_formula_units_Z 4
_cell_length_a 19.420(2)
_cell_length_b 7.9069(11)
_cell_length_c 13.7356(17)
_cell_measurement_reflns_used 3230
_cell_measurement_temperature 298(2)
_cell_measurement_theta_max 28.005
_cell_measurement_theta_min 2.817
_cell_volume 1942.1(4)
_computing_cell_refinement 'SAINT (Bruker, 1997)'
_computing_data_collection 'SMART (Bruker, 1997)'
_computing_data_reduction 'SAINT (Bruker, 1997)'
_computing_molecular_graphics 'SHELXTL (Sheldrick, 2008)'
_computing_publication_material 'SHELXTL (Sheldrick, 2008) and PLATON (Spek, 2009)'
_computing_structure_refinement 'SHELXL97 (Sheldrick, 2008)'
_computing_structure_solution 'SHELXS97 (Sheldrick, 2008)'
_diffrn_ambient_temperature 298(2)
_diffrn_measured_fraction_theta_full 0.998
_diffrn_measured_fraction_theta_max 0.998
_diffrn_measurement_device_type 'Bruker SMART CCD area-detector'
_diffrn_measurement_method '\f and \w'
_diffrn_radiation_monochromator graphite
_diffrn_radiation_source 'fine-focus sealed tube'
_diffrn_radiation_type MoK\a
_diffrn_radiation_wavelength 0.71073
_diffrn_reflns_av_R_equivalents 0.0235
_diffrn_reflns_av_sigmaI/netI 0.0238
_diffrn_reflns_limit_h_max 22
_diffrn_reflns_limit_h_min -22
_diffrn_reflns_limit_k_max 9
_diffrn_reflns_limit_k_min -5
_diffrn_reflns_limit_l_max 16
_diffrn_reflns_limit_l_min -16
_diffrn_reflns_number 4714
_diffrn_reflns_theta_full 25.01
_diffrn_reflns_theta_max 25.01
_diffrn_reflns_theta_min 2.28
_exptl_absorpt_coefficient_mu 1.168
_exptl_absorpt_correction_T_max 0.7999
_exptl_absorpt_correction_T_min 0.6651
_exptl_absorpt_correction_type multi-scan
_exptl_absorpt_process_details '(SADABS; Bruker, 1997)'
_exptl_crystal_colour pink
_exptl_crystal_density_diffrn 1.797
_exptl_crystal_density_method 'not measured'
_exptl_crystal_description block
_exptl_crystal_F_000 1084
_exptl_crystal_size_max 0.38
_exptl_crystal_size_mid 0.35
_exptl_crystal_size_min 0.20
_refine_diff_density_max 0.235
_refine_diff_density_min -0.364
_refine_ls_extinction_method none
_refine_ls_goodness_of_fit_ref 1.021
_refine_ls_hydrogen_treatment mixed
_refine_ls_matrix_type full
_refine_ls_number_parameters 142
_refine_ls_number_reflns 1716
_refine_ls_number_restraints 0
_refine_ls_restrained_S_all 1.021
_refine_ls_R_factor_all 0.0300
_refine_ls_R_factor_gt 0.0249
_refine_ls_shift/su_max 0.000
_refine_ls_shift/su_mean 0.000
_refine_ls_structure_factor_coef Fsqd
_refine_ls_weighting_details 'calc w=1/[\s^2^(Fo^2^)+(0.0317P)^2^+3P] where P=(Fo^2^+2Fc^2^)/3'
_refine_ls_weighting_scheme calc
_refine_ls_wR_factor_gt 0.0635
_refine_ls_wR_factor_ref 0.0678
_reflns_number_gt 1518
_reflns_number_total 1716
_reflns_threshold_expression I>2\s(I)
_cod_data_source_file hk2740.cif
_cod_data_source_block I
_cod_original_sg_symbol_H-M 'C 2/c'
_cod_database_code 2222738
_cod_database_fobs_code 2222738

loop_
_symmetry_equiv_pos_as_xyz
'x, y, z'
'-x, y, -z+1/2'
'x+1/2, y+1/2, z'
'-x+1/2, y+1/2, -z+1/2'
'-x, -y, -z'
'x, -y, z-1/2'
'-x+1/2, -y+1/2, -z'
'x+1/2, -y+1/2, z-1/2'

loop_
_atom_site_type_symbol
_atom_site_label
_atom_site_fract_x
_atom_site_fract_y
_atom_site_fract_z
_atom_site_U_iso_or_equiv
_atom_site_adp_type
_atom_site_calc_flag
_atom_site_refinement_flags
_atom_site_occupancy
_atom_site_disorder_assembly
_atom_site_disorder_group
Co Co1 0.2500 0.2500 0.0000 0.01988(13) Uani d S 1 . .
S S1 0.43307(3) 0.19008(9) 0.57138(5) 0.03941(18) Uani d . 1 . .
O O1 0.31180(8) 0.09876(18) 0.31741(11) 0.0285(3) Uani d . 1 . .
O O2 0.23139(9) 0.23926(18) 0.36776(14) 0.0344(4) Uani d . 1 . .
O O3 0.30995(8) 0.07215(18) 0.11553(11) 0.0263(3) Uani d . 1 . .
H H3A 0.3132 0.0970 0.1774 0.032 Uiso d R 1 . .
H H3B 0.3001 -0.0328 0.1066 0.032 Uiso d R 1 . .
O O4 0.32343(8) 0.43840(19) 0.09350(12) 0.0298(3) Uani d . 1 . .
H H4A 0.3105 0.5351 0.1074 0.036 Uiso d R 1 . .
H H4B 0.3708 0.4302 0.1214 0.036 Uiso d R 1 . .
O O5 0.18294(8) 0.30070(18) 0.08298(11) 0.0262(3) Uani d . 1 . .
H H5A 0.1885 0.3941 0.1158 0.031 Uiso d R 1 . .
H H5B 0.1362 0.2841 0.0519 0.031 Uiso d R 1 . .
N N1 0.41422(9) 0.3568(2) 0.39209(13) 0.0222(4) Uani d . 1 . .
N N2 0.45252(10) 0.4106(2) 0.33400(14) 0.0284(4) Uani d . 1 . .
N N3 0.52125(10) 0.3673(2) 0.38552(14) 0.0314(4) Uani d . 1 . .
N N4 0.52993(10) 0.2844(2) 0.47718(14) 0.0287(4) Uani d . 1 . .
C C1 0.46251(12) 0.2798(3) 0.47931(16) 0.0237(4) Uani d . 1 . .
C C2 0.28859(12) 0.2281(2) 0.34801(15) 0.0225(4) Uani d . 1 . .
C C3 0.33493(11) 0.3904(3) 0.36361(17) 0.0246(4) Uani d . 1 . .
H H3C 0.3160 0.4558 0.2988 0.030 Uiso calc R 1 . .
H H3D 0.3290 0.4578 0.4188 0.030 Uiso calc R 1 . .
C C4 0.52031(11) 0.1138(3) 0.67099(16) 0.0282(5) Uani d . 1 . .
H H4C 0.5467 0.0439 0.6387 0.034 Uiso calc R 1 . .
H H4D 0.5522 0.2081 0.7063 0.034 Uiso calc R 1 . .
C C5 0.5000 0.0101(4) 0.7500 0.0268(6) Uani d S 1 . .
H H5 0.5438(12) -0.061(3) 0.7883(18) 0.033(6) Uiso d . 1 . .

loop_
_atom_site_aniso_label
_atom_site_aniso_U_11
_atom_site_aniso_U_22
_atom_site_aniso_U_33
_atom_site_aniso_U_12
_atom_site_aniso_U_13
_atom_site_aniso_U_23
Co1 0.0184(2) 0.0201(2) 0.0220(2) 0.00018(14) 0.00878(16) -0.00122(15)
S1 0.0235(3) 0.0601(4) 0.0348(3) 0.0030(3) 0.0115(3) 0.0230(3)
O1 0.0354(9) 0.0223(8) 0.0279(8) 0.0004(6) 0.0124(7) 0.0000(6)
O2 0.0315(9) 0.0284(9) 0.0507(10) -0.0033(7) 0.0239(8) 0.0010(7)
O3 0.0293(8) 0.0234(7) 0.0267(8) 0.0031(6) 0.0115(6) 0.0008(6)
O4 0.0196(7) 0.0275(8) 0.0386(9) -0.0016(6) 0.0073(6) -0.0095(7)
O5 0.0225(7) 0.0268(8) 0.0313(8) -0.0010(6) 0.0126(6) -0.0066(6)
N1 0.0205(9) 0.0233(9) 0.0236(9) -0.0013(7) 0.0096(7) 0.0014(7)
N2 0.0279(10) 0.0347(10) 0.0260(9) -0.0019(8) 0.0141(8) 0.0019(8)
N3 0.0265(10) 0.0405(11) 0.0302(10) -0.0008(8) 0.0144(8) 0.0018(8)
N4 0.0228(9) 0.0340(10) 0.0300(10) -0.0008(8) 0.0112(8) 0.0010(8)
C1 0.0231(11) 0.0255(11) 0.0225(10) -0.0012(8) 0.0089(9) -0.0006(8)
C2 0.0243(11) 0.0232(11) 0.0179(10) 0.0008(8) 0.0059(8) 0.0040(8)
C3 0.0204(10) 0.0223(10) 0.0304(11) 0.0019(8) 0.0090(9) 0.0018(9)
C4 0.0231(11) 0.0357(12) 0.0236(10) 0.0023(9) 0.0066(9) 0.0007(9)
C5 0.0282(17) 0.0277(16) 0.0211(15) 0.000 0.0061(13) 0.000

loop_
_atom_type_symbol
_atom_type_description
_atom_type_scat_dispersion_real
_atom_type_scat_dispersion_imag
_atom_type_scat_source
C C 0.0033 0.0016 'International Tables Vol C Tables 4.2.6.8 and 6.1.1.4'
H H 0.0000 0.0000 'International Tables Vol C Tables 4.2.6.8 and 6.1.1.4'
N N 0.0061 0.0033 'International Tables Vol C Tables 4.2.6.8 and 6.1.1.4'
O O 0.0106 0.0060 'International Tables Vol C Tables 4.2.6.8 and 6.1.1.4'
Co Co 0.3494 0.9721 'International Tables Vol C Tables 4.2.6.8 and 6.1.1.4'
S S 0.1246 0.1234 'International Tables Vol C Tables 4.2.6.8 and 6.1.1.4'

loop_
_geom_angle_atom_site_label_1
_geom_angle_atom_site_label_2
_geom_angle_atom_site_label_3
_geom_angle_site_symmetry_1
_geom_angle_site_symmetry_3
_geom_angle
_geom_angle_publ_flag
O3 Co1 O3 . 7 180.00(12) ?
O3 Co1 O4 . 7 91.78(6) ?
O3 Co1 O4 7 7 88.22(6) ?
O3 Co1 O4 . . 88.22(6) ?
O3 Co1 O4 7 . 91.78(6) ?
O4 Co1 O4 7 . 180.00(14) ?
O5 Co1 O3 7 . 90.23(6) ?
O5 Co1 O3 . . 89.77(6) ?
O5 Co1 O3 7 7 89.77(6) ?
O5 Co1 O3 . 7 90.23(6) ?
O5 Co1 O4 7 7 87.10(6) ?
O5 Co1 O4 . 7 92.90(6) ?
O5 Co1 O4 7 . 92.90(6) ?
O5 Co1 O4 . . 87.10(6) ?
O5 Co1 O5 7 . 180.00(10) ?
C1 N1 N2 . . 108.35(16) ?
C1 N1 C3 . . 128.18(17) ?
N2 N1 C3 . . 123.36(16) ?
N3 N2 N1 . . 106.36(16) ?
N2 N3 N4 . . 111.19(16) ?
C1 N4 N3 . . 105.41(17) ?
Co1 O3 H3A . . 113.8 ?
Co1 O3 H3B . . 121.1 ?
H3A O3 H3B . . 107.2 ?
Co1 O4 H4A . . 125.6 ?
Co1 O4 H4B . . 125.1 ?
H4A O4 H4B . . 109.2 ?
Co1 O5 H5A . . 118.7 ?
Co1 O5 H5B . . 118.1 ?
H5A O5 H5B . . 106.9 ?
C1 S1 C4 . . 102.11(10) ?
N4 C1 N1 . . 108.69(18) ?
N4 C1 S1 . . 129.81(17) ?
N1 C1 S1 . . 121.49(16) ?
O2 C2 O1 . . 126.76(19) ?
O2 C2 C3 . . 115.80(18) ?
O1 C2 C3 . . 117.44(18) ?
N1 C3 C2 . . 112.70(16) ?
N1 C3 H3C . . 109.1 ?
C2 C3 H3C . . 109.1 ?
N1 C3 H3D . . 109.1 ?
C2 C3 H3D . . 109.1 ?
H3C C3 H3D . . 107.8 ?
S1 C4 H4C . . 110.4 ?
S1 C4 H4D . . 110.4 ?
C5 C4 S1 . . 106.84(12) ?
C5 C4 H4C . . 110.4 ?
C5 C4 H4D . . 110.4 ?
H4C C4 H4D . . 108.6 ?
C4 C5 C4 . 2_656 115.2(3) ?
C4 C5 H5 . . 106.0(13) ?
C4 C5 H5 2_656 . 109.5(13) ?

loop_
_geom_bond_atom_site_label_1
_geom_bond_atom_site_label_2
_geom_bond_site_symmetry_2
_geom_bond_distance
_geom_bond_publ_flag
Co1 O3 . 2.1000(14) ?
Co1 O3 7 2.1000(14) ?
Co1 O4 7 2.1150(14) ?
Co1 O4 . 2.1150(14) ?
Co1 O5 7 2.0770(13) ?
Co1 O5 . 2.0770(13) ?
S1 C1 . 1.730(2) ?
S1 C4 . 1.816(2) ?
O1 C2 . 1.254(2) ?
O2 C2 . 1.245(3) ?
O3 H3A . 0.8500 ?
O3 H3B . 0.8500 ?
O4 H4A . 0.8499 ?
O4 H4B . 0.8499 ?
O5 H5A . 0.8500 ?
O5 H5B . 0.8500 ?
N1 N2 . 1.354(2) ?
N1 C1 . 1.345(3) ?
N1 C3 . 1.458(3) ?
N2 N3 . 1.290(2) ?
N3 N4 . 1.370(3) ?
N4 C1 . 1.321(3) ?
C2 C3 . 1.533(3) ?
C3 H3C . 0.9700 ?
C3 H3D . 0.9700 ?
C4 C5 . 1.529(3) ?
C4 H4C . 0.9700 ?
C4 H4D . 0.9700 ?
C5 C4 2_656 1.529(3) ?
C5 H5 . 0.98(2) ?

loop_
_geom_hbond_atom_site_label_D
_geom_hbond_atom_site_label_H
_geom_hbond_atom_site_label_A
_geom_hbond_site_symmetry_A
_geom_hbond_distance_DH
_geom_hbond_distance_HA
_geom_hbond_distance_DA
_geom_hbond_angle_DHA
_geom_hbond_publ_flag
O3 H3A O1 . 0.85 1.93 2.767(2) 166.2 y
O4 H4A O2 4 0.85 1.90 2.742(2) 172.0 y
O4 H4B N3 2_655 0.85 2.19 2.970(2) 151.9 y
O5 H5A O1 4 0.85 1.86 2.7069(19) 173.0 y
O5 H5B N4 8_455 0.85 1.99 2.833(2) 172.9 y

loop_
_geom_torsion_atom_site_label_1
_geom_torsion_atom_site_label_2
_geom_torsion_atom_site_label_3
_geom_torsion_atom_site_label_4
_geom_torsion_site_symmetry_1
_geom_torsion_site_symmetry_2
_geom_torsion_site_symmetry_3
_geom_torsion_site_symmetry_4
_geom_torsion
_geom_torsion_publ_flag
C1 N1 N2 N3 . . . . -0.2(2) ?
C3 N1 N2 N3 . . . . 176.28(18) ?
N1 N2 N3 N4 . . . . 0.3(2) ?
N2 N3 N4 C1 . . . . -0.2(2) ?
N3 N4 C1 N1 . . . . 0.1(2) ?
N3 N4 C1 S1 . . . . 178.55(17) ?
N2 N1 C1 N4 . . . . 0.1(2) ?
C3 N1 C1 N4 . . . . -176.20(19) ?
N2 N1 C1 S1 . . . . -178.54(15) ?
C3 N1 C1 S1 . . . . 5.2(3) ?
C4 S1 C1 N4 . . . . 3.5(2) ?
C4 S1 C1 N1 . . . . -178.16(17) ?
C1 N1 C3 C2 . . . . -63.3(3) ?
N2 N1 C3 C2 . . . . 120.9(2) ?
O2 C2 C3 N1 . . . . 150.83(18) ?
O1 C2 C3 N1 . . . . -28.9(3) ?
C1 S1 C4 C5 . . . . -172.50(15) ?
S1 C4 C5 C4 . . . 2_656 -77.35(11) ?
